data_4081527
loop_
_publ_author_name
'Klapp, Lutz R. R.'
'Bruhn, Clemens'
'Leibold, Michael'
'Siemeling, Ulrich'

_publ_section_title
;
 Ferrocene-Based Bis(guanidines): Superbases for Tridentate
 N,Fe,N-Coordination
;
_journal_issue 20
_journal_name_full Organometallics
_journal_page_first 5862
_journal_paper_doi 10.1021/om400454v
_journal_volume 32
_journal_year 2013
_chemical_formula_moiety 'C20 H28 Fe N6, H2 O'
_chemical_formula_sum 'C20 H30 Fe N6 O'
_chemical_formula_weight 426.35
_chemical_name_systematic
; 
 ? 
;
_space_group_IT_number 14
_symmetry_cell_setting monoclinic
_symmetry_Int_Tables_number 14
_symmetry_space_group_name_Hall '-P 2ybc'
_symmetry_space_group_name_H-M 'P 1 21/c 1'
_atom_sites_solution_hydrogens geom
_atom_sites_solution_primary direct
_atom_sites_solution_secondary difmap
_audit_creation_method SHELXL-97
_cell_angle_alpha 90.00
_cell_angle_beta 91.179(3)
_cell_angle_gamma 90.00
_cell_formula_units_Z 4
_cell_length_a 16.9539(8)
_cell_length_b 6.0171(3)
_cell_length_c 20.5132(8)
_cell_measurement_reflns_used 11887
_cell_measurement_temperature 100(2)
_cell_measurement_theta_max 25.59
_cell_measurement_theta_min 1.99
_cell_volume 2092.18(17)
_computing_structure_refinement 'SHELXL-97 (Sheldrick, 1997)'
_computing_structure_solution 'SHELXS-97 (Sheldrick, 1990)'
_diffrn_ambient_temperature 100(2)
_diffrn_detector 'image plate (34 cm diameter)'
_diffrn_detector_area_resol_mean 6.67
_diffrn_detector_type STOE
_diffrn_measured_fraction_theta_full 0.998
_diffrn_measured_fraction_theta_max 0.998
_diffrn_measurement_details ' 154 frames, detector distance = 135 mm'
_diffrn_measurement_device '2-circle goniometer'
_diffrn_measurement_device_type 'STOE IPDS 2'
_diffrn_measurement_method 'rotation method'
_diffrn_radiation_collimation '0.5 mm diameter, multiple pinhole'
_diffrn_radiation_monochromator 'plane graphite'
_diffrn_radiation_polarisn_norm 0
_diffrn_radiation_type 'Mo K\a'
_diffrn_radiation_wavelength 0.71073
_diffrn_reflns_av_R_equivalents 0.0000
_diffrn_reflns_av_sigmaI/netI 0.0444
_diffrn_reflns_limit_h_max 20
_diffrn_reflns_limit_h_min -20
_diffrn_reflns_limit_k_max 7
_diffrn_reflns_limit_k_min 0
_diffrn_reflns_limit_l_max 24
_diffrn_reflns_limit_l_min 0
_diffrn_reflns_number 3679
_diffrn_reflns_theta_full 25.00
_diffrn_reflns_theta_max 25.00
_diffrn_reflns_theta_min 1.99
_diffrn_source 'sealed X-ray tube, 12 x 0.4 mm long-fine focus'
_diffrn_source_current 30
_diffrn_source_power 1.50
_diffrn_source_voltage 50
_diffrn_standards_decay_% 0
_exptl_absorpt_coefficient_mu 0.743
_exptl_absorpt_correction_T_max 0.9587
_exptl_absorpt_correction_T_min 0.8053
_exptl_absorpt_correction_type integration
_exptl_absorpt_process_details 'X-red ver. 1.31 (Stoe & Cie. 2005)'
_exptl_crystal_colour brown
_exptl_crystal_density_diffrn 1.354
_exptl_crystal_density_method 'not measured'
_exptl_crystal_description plate
_exptl_crystal_F_000 904
_exptl_crystal_size_max 0.30
_exptl_crystal_size_mid 0.29
_exptl_crystal_size_min 0.03
_platon_squeeze_details
;
;
_refine_diff_density_max 1.844
_refine_diff_density_min -0.442
_refine_diff_density_rms 0.101
_refine_ls_extinction_method none
_refine_ls_goodness_of_fit_ref 1.003
_refine_ls_hydrogen_treatment mixed
_refine_ls_matrix_type full
_refine_ls_number_parameters 263
_refine_ls_number_reflns 3679
_refine_ls_number_restraints 2
_refine_ls_restrained_S_all 1.004
_refine_ls_R_factor_all 0.0640
_refine_ls_R_factor_gt 0.0545
_refine_ls_shift/su_max 0.001
_refine_ls_shift/su_mean 0.000
_refine_ls_structure_factor_coef Fsqd
_refine_ls_weighting_details 'calc w=1/[\s^2^(Fo^2^)+(0.1037P)^2^+0.0000P] where P=(Fo^2^+2Fc^2^)/3'
_refine_ls_weighting_scheme calc
_refine_ls_wR_factor_gt 0.1343
_refine_ls_wR_factor_ref 0.1395
_reflns_number_gt 3011
_reflns_number_total 3679
_reflns_threshold_expression >2sigma(I)
_cod_data_source_file om400454v_si_002.cif
_cod_data_source_block i0797b
_cod_original_sg_symbol_H-M 'P 21/c'
_cod_database_code 4081527

loop_
_symmetry_equiv_pos_as_xyz
'x, y, z'
'-x, y+1/2, -z+1/2'
'-x, -y, -z'
'x, -y-1/2, z-1/2'

loop_
_atom_site_label
_atom_site_type_symbol
_atom_site_fract_x
_atom_site_fract_y
_atom_site_fract_z
_atom_site_U_iso_or_equiv
_atom_site_adp_type
_atom_site_occupancy
_atom_site_symmetry_multiplicity
_atom_site_calc_flag
_atom_site_refinement_flags
C1 C 0.75636(17) -0.2661(5) 0.49565(14) 0.0268(6) Uani 1 1 d .
C2 C 0.68972(18) -0.1887(5) 0.45769(14) 0.0298(6) Uani 1 1 d .
H2A H 0.6832 -0.0423 0.4411 0.036 Uiso 1 1 calc R
C3 C 0.63469(18) -0.3672(5) 0.44885(14) 0.0313(6) Uani 1 1 d .
H3A H 0.5862 -0.3614 0.4249 0.038 Uiso 1 1 calc R
C4 C 0.66632(18) -0.5561(5) 0.48291(14) 0.0305(6) Uani 1 1 d .
H4A H 0.6422 -0.6983 0.4855 0.037 Uiso 1 1 calc R
C5 C 0.74027(17) -0.4945(5) 0.51234(14) 0.0308(6) Uani 1 1 d .
H5A H 0.7732 -0.5880 0.5384 0.037 Uiso 1 1 calc R
C6 C 0.64872(17) -0.3261(5) 0.64791(14) 0.0280(6) Uani 1 1 d .
C7 C 0.65503(18) -0.0979(5) 0.62681(14) 0.0317(6) Uani 1 1 d .
H7A H 0.6970 0.0011 0.6375 0.038 Uiso 1 1 calc R
C8 C 0.58749(19) -0.0473(5) 0.58725(15) 0.0349(7) Uani 1 1 d .
H8A H 0.5762 0.0928 0.5678 0.042 Uiso 1 1 calc R
C9 C 0.53947(19) -0.2409(5) 0.58152(15) 0.0314(7) Uani 1 1 d .
H9A H 0.4910 -0.2528 0.5577 0.038 Uiso 1 1 calc R
C10 C 0.57770(17) -0.4144(5) 0.61816(14) 0.0293(6) Uani 1 1 d .
H10A H 0.5593 -0.5627 0.6222 0.035 Uiso 1 1 calc R
C11 C 0.85844(17) -0.0067(5) 0.47839(15) 0.0299(6) Uani 1 1 d .
C12 C 0.9024(2) 0.1991(6) 0.38954(17) 0.0389(7) Uani 1 1 d .
H12A H 0.8747 0.3143 0.3633 0.047 Uiso 1 1 calc R
H12B H 0.9444 0.1322 0.3630 0.047 Uiso 1 1 calc R
C13 C 0.93690(19) 0.2977(6) 0.45305(16) 0.0361(7) Uani 1 1 d .
H13B H 0.9949 0.3134 0.4510 0.043 Uiso 1 1 calc R
H13A H 0.9134 0.4447 0.4624 0.043 Uiso 1 1 calc R
C14 C 0.8332(2) -0.1570(5) 0.36683(16) 0.0356(7) Uani 1 1 d .
H14A H 0.8188 -0.2900 0.3914 0.043 Uiso 1 1 calc R
H14B H 0.8813 -0.1863 0.3426 0.043 Uiso 1 1 calc R
H14C H 0.7902 -0.1186 0.3362 0.043 Uiso 1 1 calc R
C15 C 0.9303(2) 0.1857(6) 0.57024(16) 0.0368(7) Uani 1 1 d .
H15C H 0.9872 0.2023 0.5782 0.044 Uiso 1 1 calc R
H15B H 0.9103 0.0640 0.5970 0.044 Uiso 1 1 calc R
H15A H 0.9034 0.3242 0.5817 0.044 Uiso 1 1 calc R
C16 C 0.68656(17) -0.5801(5) 0.73017(14) 0.0285(6) Uani 1 1 d .
C17 C 0.62491(18) -0.7718(5) 0.81353(15) 0.0309(6) Uani 1 1 d .
H17A H 0.5802 -0.8773 0.8157 0.037 Uiso 1 1 calc R
H17B H 0.6303 -0.6931 0.8558 0.037 Uiso 1 1 calc R
C18 C 0.70163(18) -0.8926(6) 0.79680(16) 0.0354(7) Uani 1 1 d .
H18A H 0.7333 -0.9281 0.8365 0.042 Uiso 1 1 calc R
H18B H 0.6909 -1.0311 0.7721 0.042 Uiso 1 1 calc R
C19 C 0.56550(18) -0.4202(5) 0.77690(15) 0.0328(7) Uani 1 1 d .
H19A H 0.5603 -0.3211 0.7392 0.039 Uiso 1 1 calc R
H19B H 0.5912 -0.3404 0.8132 0.039 Uiso 1 1 calc R
H19C H 0.5131 -0.4699 0.7899 0.039 Uiso 1 1 calc R
C20 C 0.81334(19) -0.7790(6) 0.72462(16) 0.0360(7) Uani 1 1 d .
H20A H 0.8555 -0.6823 0.7417 0.043 Uiso 1 1 calc R
H20B H 0.8064 -0.7545 0.6776 0.043 Uiso 1 1 calc R
H20C H 0.8275 -0.9346 0.7327 0.043 Uiso 1 1 calc R
N1 N 0.82439(15) -0.1517(4) 0.51650(12) 0.0305(6) Uani 1 1 d .
N2 N 0.84696(15) 0.0282(4) 0.41201(12) 0.0326(6) Uani 1 1 d .
N3 N 0.91525(15) 0.1361(4) 0.50133(13) 0.0335(6) Uani 1 1 d .
N4 N 0.70632(15) -0.4381(4) 0.68568(12) 0.0305(5) Uani 1 1 d .
N5 N 0.61340(14) -0.6139(4) 0.75957(12) 0.0294(5) Uani 1 1 d .
N6 N 0.74055(15) -0.7280(4) 0.75692(13) 0.0311(6) Uani 1 1 d .
O1 O 0.85871(13) -0.3032(4) 0.64461(12) 0.0387(5) Uani 1 1 d D
H21 H 0.851(2) -0.251(6) 0.6004(11) 0.046 Uiso 1 1 d D
H22 H 0.8092(15) -0.349(6) 0.6612(18) 0.046 Uiso 1 1 d D
Fe1 Fe 0.64928(2) -0.29732(7) 0.545982(19) 0.02593(17) Uani 1 1 d .

loop_
_atom_site_aniso_label
_atom_site_aniso_U_11
_atom_site_aniso_U_22
_atom_site_aniso_U_33
_atom_site_aniso_U_23
_atom_site_aniso_U_13
_atom_site_aniso_U_12
C1 0.0300(15) 0.0280(14) 0.0224(13) 0.0005(11) 0.0019(11) -0.0017(11)
C2 0.0331(15) 0.0305(16) 0.0259(15) 0.0014(12) 0.0023(12) -0.0015(12)
C3 0.0325(15) 0.0355(16) 0.0259(14) 0.0000(12) 0.0010(12) -0.0031(12)
C4 0.0365(16) 0.0263(14) 0.0290(15) -0.0056(12) 0.0046(12) -0.0036(12)
C5 0.0321(15) 0.0298(15) 0.0307(14) 0.0005(12) 0.0049(11) 0.0031(12)
C6 0.0290(14) 0.0328(16) 0.0223(13) 0.0037(12) 0.0035(11) 0.0001(12)
C7 0.0378(16) 0.0299(15) 0.0276(14) -0.0041(12) 0.0035(12) -0.0012(13)
C8 0.0419(17) 0.0311(16) 0.0322(15) 0.0014(13) 0.0101(13) 0.0082(13)
C9 0.0321(15) 0.0342(16) 0.0279(15) 0.0029(12) 0.0024(12) 0.0019(12)
C10 0.0301(15) 0.0287(15) 0.0293(15) 0.0018(12) 0.0051(11) -0.0027(12)
C11 0.0280(14) 0.0279(15) 0.0339(15) -0.0022(13) 0.0040(11) 0.0014(12)
C12 0.0387(17) 0.0402(18) 0.0379(18) 0.0073(15) 0.0034(14) -0.0067(14)
C13 0.0324(16) 0.0385(17) 0.0377(17) -0.0005(14) 0.0047(13) -0.0051(13)
C14 0.0399(17) 0.0343(17) 0.0326(16) -0.0019(13) 0.0046(13) -0.0037(13)
C15 0.0340(16) 0.0398(18) 0.0365(17) 0.0010(14) -0.0010(13) -0.0056(14)
C16 0.0322(15) 0.0285(15) 0.0247(13) -0.0019(12) -0.0009(11) -0.0033(12)
C17 0.0330(16) 0.0350(16) 0.0248(14) 0.0053(12) -0.0005(12) -0.0011(12)
C18 0.0361(16) 0.0361(16) 0.0339(16) 0.0085(14) -0.0002(12) -0.0014(14)
C19 0.0376(16) 0.0318(16) 0.0291(15) 0.0003(13) 0.0042(12) -0.0016(13)
C20 0.0282(15) 0.0440(18) 0.0359(17) 0.0066(14) 0.0018(13) 0.0018(13)
N1 0.0304(13) 0.0326(13) 0.0287(13) 0.0012(10) 0.0027(10) -0.0052(10)
N2 0.0372(14) 0.0299(13) 0.0309(13) 0.0010(11) 0.0056(10) -0.0045(11)
N3 0.0327(13) 0.0333(13) 0.0343(14) 0.0011(11) -0.0002(10) -0.0052(11)
N4 0.0334(13) 0.0328(13) 0.0252(12) 0.0034(10) 0.0013(10) -0.0027(10)
N5 0.0313(13) 0.0291(12) 0.0280(12) 0.0040(11) 0.0029(10) -0.0011(10)
N6 0.0290(13) 0.0351(14) 0.0291(13) 0.0041(11) -0.0001(10) -0.0007(10)
O1 0.0314(11) 0.0473(13) 0.0372(12) 0.0094(11) -0.0029(9) -0.0073(10)
Fe1 0.0258(2) 0.0298(3) 0.0223(2) 0.00120(17) 0.00123(16) -0.00165(16)

loop_
_atom_type_symbol
_atom_type_description
_atom_type_scat_dispersion_real
_atom_type_scat_dispersion_imag
_atom_type_scat_source
C C 0.0033 0.0016 'International Tables Vol C Tables 4.2.6.8 and 6.1.1.4'
H H 0.0000 0.0000 'International Tables Vol C Tables 4.2.6.8 and 6.1.1.4'
N N 0.0061 0.0033 'International Tables Vol C Tables 4.2.6.8 and 6.1.1.4'
O O 0.0106 0.0060 'International Tables Vol C Tables 4.2.6.8 and 6.1.1.4'
Fe Fe 0.3463 0.8444 'International Tables Vol C Tables 4.2.6.8 and 6.1.1.4'

loop_
_geom_angle_atom_site_label_1
_geom_angle_atom_site_label_2
_geom_angle_atom_site_label_3
_geom_angle
N1 C1 C2 129.7(3)
N1 C1 C5 123.6(3)
C2 C1 C5 106.7(3)
N1 C1 Fe1 127.1(2)
C2 C1 Fe1 67.67(16)
C5 C1 Fe1 68.38(16)
C3 C2 C1 109.2(3)
C3 C2 Fe1 69.19(16)
C1 C2 Fe1 72.07(16)
C3 C2 H2A 125.4
C1 C2 H2A 125.4
Fe1 C2 H2A 124.9
C2 C3 C4 107.3(3)
C2 C3 Fe1 69.96(17)
C4 C3 Fe1 69.61(16)
C2 C3 H3A 126.4
C4 C3 H3A 126.4
Fe1 C3 H3A 125.7
C5 C4 C3 108.5(3)
C5 C4 Fe1 70.74(16)
C3 C4 Fe1 69.43(17)
C5 C4 H4A 125.8
C3 C4 H4A 125.8
Fe1 C4 H4A 125.6
C4 C5 C1 108.4(3)
C4 C5 Fe1 68.72(16)
C1 C5 Fe1 71.32(17)
C4 C5 H5A 125.8
C1 C5 H5A 125.8
Fe1 C5 H5A 125.7
N4 C6 C10 128.5(3)
N4 C6 C7 124.5(3)
C10 C6 C7 106.9(2)
N4 C6 Fe1 124.9(2)
C10 C6 Fe1 68.23(16)
C7 C6 Fe1 67.73(16)
C8 C7 C6 108.1(3)
C8 C7 Fe1 68.85(17)
C6 C7 Fe1 71.52(17)
C8 C7 H7A 125.9
C6 C7 H7A 125.9
Fe1 C7 H7A 125.3
C7 C8 C9 108.9(3)
C7 C8 Fe1 70.28(17)
C9 C8 Fe1 70.01(18)
C7 C8 H8A 125.6
C9 C8 H8A 125.6
Fe1 C8 H8A 125.7
C8 C9 C10 107.5(3)
C8 C9 Fe1 69.01(17)
C10 C9 Fe1 70.15(17)
C8 C9 H9A 126.2
C10 C9 H9A 126.2
Fe1 C9 H9A 126.2
C9 C10 C6 108.6(3)
C9 C10 Fe1 68.92(17)
C6 C10 Fe1 71.24(16)
C9 C10 H10A 125.7
C6 C10 H10A 125.7
Fe1 C10 H10A 125.7
N1 C11 N3 121.9(3)
N1 C11 N2 129.1(3)
N3 C11 N2 109.0(2)
N2 C12 C13 103.8(3)
N2 C12 H12A 111.0
C13 C12 H12A 111.0
N2 C12 H12B 111.0
C13 C12 H12B 111.0
H12A C12 H12B 109.0
N3 C13 C12 103.0(3)
N3 C13 H13B 111.2
C12 C13 H13B 111.2
N3 C13 H13A 111.2
C12 C13 H13A 111.2
H13B C13 H13A 109.1
N2 C14 H14A 109.5
N2 C14 H14B 109.5
H14A C14 H14B 109.5
N2 C14 H14C 109.5
H14A C14 H14C 109.5
H14B C14 H14C 109.5
N3 C15 H15C 109.5
N3 C15 H15B 109.5
H15C C15 H15B 109.5
N3 C15 H15A 109.5
H15C C15 H15A 109.5
H15B C15 H15A 109.5
N4 C16 N6 121.6(3)
N4 C16 N5 129.7(3)
N6 C16 N5 108.6(2)
N5 C17 C18 103.8(2)
N5 C17 H17A 111.0
C18 C17 H17A 111.0
N5 C17 H17B 111.0
C18 C17 H17B 111.0
H17A C17 H17B 109.0
N6 C18 C17 101.5(2)
N6 C18 H18A 111.5
C17 C18 H18A 111.5
N6 C18 H18B 111.5
C17 C18 H18B 111.5
H18A C18 H18B 109.3
N5 C19 H19A 109.5
N5 C19 H19B 109.5
H19A C19 H19B 109.5
N5 C19 H19C 109.5
H19A C19 H19C 109.5
H19B C19 H19C 109.5
N6 C20 H20A 109.5
N6 C20 H20B 109.5
H20A C20 H20B 109.5
N6 C20 H20C 109.5
H20A C20 H20C 109.5
H20B C20 H20C 109.5
C11 N1 C1 120.9(3)
C11 N2 C14 121.5(2)
C11 N2 C12 109.6(2)
C14 N2 C12 115.3(2)
C11 N3 C13 112.0(3)
C11 N3 C15 124.7(3)
C13 N3 C15 119.0(3)
C16 N4 C6 121.1(3)
C16 N5 C19 119.1(2)
C16 N5 C17 108.2(2)
C19 N5 C17 113.4(2)
C16 N6 C20 121.3(3)
C16 N6 C18 111.0(2)
C20 N6 C18 121.0(3)
H21 O1 H22 109(3)
C8 Fe1 C9 40.98(13)
C8 Fe1 C3 120.37(13)
C9 Fe1 C3 106.80(12)
C8 Fe1 C7 40.87(13)
C9 Fe1 C7 69.02(13)
C3 Fe1 C7 155.75(13)
C8 Fe1 C4 155.24(13)
C9 Fe1 C4 119.56(13)
C3 Fe1 C4 40.96(12)
C7 Fe1 C4 162.14(13)
C8 Fe1 C2 108.43(12)
C9 Fe1 C2 125.78(12)
C3 Fe1 C2 40.85(12)
C7 Fe1 C2 121.05(12)
C4 Fe1 C2 68.38(12)
C8 Fe1 C10 68.67(12)
C9 Fe1 C10 40.93(12)
C3 Fe1 C10 124.68(12)
C7 Fe1 C10 68.70(12)
C4 Fe1 C10 106.69(12)
C2 Fe1 C10 162.69(12)
C8 Fe1 C5 163.07(13)
C9 Fe1 C5 154.58(13)
C3 Fe1 C5 68.56(12)
C7 Fe1 C5 125.52(12)
C4 Fe1 C5 40.54(12)
C2 Fe1 C5 68.00(12)
C10 Fe1 C5 119.79(12)
C8 Fe1 C6 68.44(12)
C9 Fe1 C6 68.60(12)
C3 Fe1 C6 161.87(13)
C7 Fe1 C6 40.75(12)
C4 Fe1 C6 124.76(12)
C2 Fe1 C6 155.82(12)
C10 Fe1 C6 40.54(11)
C5 Fe1 C6 107.62(12)
C8 Fe1 C1 126.42(12)
C9 Fe1 C1 163.25(12)
C3 Fe1 C1 68.33(12)
C7 Fe1 C1 108.43(12)
C4 Fe1 C1 68.02(11)
C2 Fe1 C1 40.25(12)
C10 Fe1 C1 155.00(12)
C5 Fe1 C1 40.29(11)
C6 Fe1 C1 121.01(11)

loop_
_geom_bond_atom_site_label_1
_geom_bond_atom_site_label_2
_geom_bond_distance
C1 N1 1.402(4)
C1 C2 1.437(4)
C1 C5 1.444(4)
C1 Fe1 2.115(3)
C2 C3 1.432(4)
C2 Fe1 2.057(3)
C2 H2A 0.9500
C3 C4 1.433(4)
C3 Fe1 2.046(3)
C3 H3A 0.9500
C4 C5 1.429(4)
C4 Fe1 2.049(3)
C4 H4A 0.9500
C5 Fe1 2.076(3)
C5 H5A 0.9500
C6 N4 1.406(4)
C6 C10 1.440(4)
C6 C7 1.444(4)
C6 Fe1 2.098(3)
C7 C8 1.423(4)
C7 Fe1 2.047(3)
C7 H7A 0.9500
C8 C9 1.425(5)
C8 Fe1 2.028(3)
C8 H8A 0.9500
C9 C10 1.433(4)
C9 Fe1 2.042(3)
C9 H9A 0.9500
C10 Fe1 2.058(3)
C10 H10A 0.9500
C11 N1 1.313(4)
C11 N3 1.367(4)
C11 N2 1.388(4)
C12 N2 1.474(4)
C12 C13 1.536(5)
C12 H12A 0.9900
C12 H12B 0.9900
C13 N3 1.441(4)
C13 H13B 0.9900
C13 H13A 0.9900
C14 N2 1.465(4)
C14 H14A 0.9800
C14 H14B 0.9800
C14 H14C 0.9800
C15 N3 1.462(4)
C15 H15C 0.9800
C15 H15B 0.9800
C15 H15A 0.9800
C16 N4 1.299(4)
C16 N6 1.382(4)
C16 N5 1.405(4)
C17 N5 1.469(4)
C17 C18 1.535(4)
C17 H17A 0.9900
C17 H17B 0.9900
C18 N6 1.452(4)
C18 H18A 0.9900
C18 H18B 0.9900
C19 N5 1.468(4)
C19 H19A 0.9800
C19 H19B 0.9800
C19 H19C 0.9800
C20 N6 1.446(4)
C20 H20A 0.9800
C20 H20B 0.9800
C20 H20C 0.9800
O1 H21 0.965(19)
O1 H22 0.954(19)

loop_
_platon_squeeze_void_nr
_platon_squeeze_void_average_x
_platon_squeeze_void_average_y
_platon_squeeze_void_average_z
_platon_squeeze_void_volume
_platon_squeeze_void_count_electrons
_platon_squeeze_void_content
1 0.000 -0.032 0.250 65 21 ' '
2 0.000 -0.038 0.750 65 21 ' '
